data_7038089
loop_
_publ_author_name
'Perl, David'
'Bisset, Sean W.'
'Telfer, Shane G.'

_publ_section_title
;
 Postcomplexation synthetic routes to dipyrrin complexes.
;
_journal_issue 6
_journal_name_full 'Dalton transactions (Cambridge, England : 2003)'
_journal_page_first 2440
_journal_page_last 2443
_journal_paper_doi 10.1039/c5dt04466a
_journal_volume 45
_journal_year 2016
_chemical_formula_sum 'C24 H19 N4 O3 Re'
_chemical_formula_weight 597.63
_chemical_name_systematic
;
 ?
;
_space_group_crystal_system monoclinic
_space_group_IT_number 15
_space_group_name_Hall '-C 2yc'
_space_group_name_H-M_alt 'C 1 2/c 1'
_symmetry_space_group_name_Hall '-C 2yc'
_symmetry_space_group_name_H-M 'C 1 2/c 1'
_atom_sites_solution_hydrogens mixed
_audit_creation_method SHELXL-2013
_audit_update_record
;
2015-09-09 deposited with the CCDC.
2016-01-15 downloaded from the CCDC.
;
_cell_angle_alpha 90
_cell_angle_beta 106.577(7)
_cell_angle_gamma 90
_cell_formula_units_Z 8
_cell_length_a 20.3353(4)
_cell_length_b 13.2369(2)
_cell_length_c 17.3925(12)
_cell_measurement_reflns_used 16012
_cell_measurement_temperature 298(2)
_cell_measurement_theta_max 72.0
_cell_measurement_theta_min 6.7
_cell_volume 4487.1(4)
_computing_cell_refinement 'FSProcess in Process-Auto (Rigaku, 1998)'
_computing_data_collection 'CrystalClear (Rigaku, 2005)'
_computing_data_reduction 'FSProcess in Process-Auto (Rigaku, 1998)'
_computing_molecular_graphics 'OLEX (Dolomanov, 2003) and SXGRAPH in WinGX v2013.1'
_computing_publication_material 'SHELXL-13 (Sheldrick, 2013)'
_computing_structure_refinement 'SHELXL-2013 (Sheldrick, 2013)'
_computing_structure_solution 'SHELXS-2013 (Sheldrick, 2013)'
_diffrn_ambient_temperature 298(2)
_diffrn_detector_area_resol_mean 10
_diffrn_measured_fraction_theta_full 0.971
_diffrn_measured_fraction_theta_max 0.955
_diffrn_measurement_device_type 'Rigaku Spider'
_diffrn_measurement_method \w-scans
_diffrn_radiation_type CuK\a
_diffrn_radiation_wavelength 1.54178
_diffrn_reflns_av_R_equivalents 0.0244
_diffrn_reflns_av_unetI/netI 0.0201
_diffrn_reflns_laue_measured_fraction_full 0.971
_diffrn_reflns_laue_measured_fraction_max 0.955
_diffrn_reflns_limit_h_max 25
_diffrn_reflns_limit_h_min -24
_diffrn_reflns_limit_k_max 16
_diffrn_reflns_limit_k_min -14
_diffrn_reflns_limit_l_max 21
_diffrn_reflns_limit_l_min -17
_diffrn_reflns_number 20139
_diffrn_reflns_point_group_measured_fraction_full 0.971
_diffrn_reflns_point_group_measured_fraction_max 0.955
_diffrn_reflns_theta_full 67.679
_diffrn_reflns_theta_max 72.118
_diffrn_reflns_theta_min 6.689
_diffrn_source 'Rigaku MM007 rotating anode'
_exptl_absorpt_coefficient_mu 10.871
_exptl_absorpt_correction_T_max 1.000
_exptl_absorpt_correction_T_min 0.596
_exptl_absorpt_correction_type multi-scan
_exptl_absorpt_process_details '(ABSCOR; Higashi, 1995)'
_exptl_crystal_colour yellow
_exptl_crystal_density_diffrn 1.769
_exptl_crystal_density_method 'not measured'
_exptl_crystal_description plate
_exptl_crystal_F_000 2320
_exptl_crystal_size_max 0.723
_exptl_crystal_size_mid 0.183
_exptl_crystal_size_min 0.050
_refine_diff_density_max 0.840
_refine_diff_density_min -0.587
_refine_diff_density_rms 0.101
_refine_ls_extinction_coef 0.000065(5)
_refine_ls_extinction_expression Fc^*^=kFc[1+0.001xFc^2^\l^3^/sin(2\q)]^-1/4^
_refine_ls_extinction_method SHELXL
_refine_ls_goodness_of_fit_ref 1.238
_refine_ls_hydrogen_treatment mixed
_refine_ls_matrix_type full
_refine_ls_number_parameters 294
_refine_ls_number_reflns 4207
_refine_ls_number_restraints 0
_refine_ls_restrained_S_all 1.238
_refine_ls_R_factor_all 0.0301
_refine_ls_R_factor_gt 0.0240
_refine_ls_shift/su_max 0.003
_refine_ls_shift/su_mean 0.000
_refine_ls_structure_factor_coef Fsqd
_refine_ls_weighting_details
;
 w=1/[\s^2^(Fo^2^)+18.7636P]
 where P=(Fo^2^+2Fc^2^)/3
;
_refine_ls_weighting_scheme calc
_refine_ls_wR_factor_gt 0.0454
_refine_ls_wR_factor_ref 0.0577
_reflns_Friedel_coverage 0.000
_reflns_number_gt 3721
_reflns_number_total 4207
_reflns_threshold_expression 'I > 2\s(I)'
_cod_data_source_file c5dt04466a2.cif
_cod_data_source_block c7
_cod_depositor_comments 'Adding full bibliography for 7038083--7038090.cif.'
_cod_database_code 7038089
_shelx_space_group_comment
;
The symmetry employed for this shelxl refinement is uniquely defined
by the following loop, which should always be used as a source of
symmetry information in preference to the above space-group names.
They are only intended as comments.
;
_shelx_estimated_absorpt_t_min 0.047
_shelx_estimated_absorpt_t_max 0.612
_shelxl_version_number 2013-2

loop_
_space_group_symop_operation_xyz
'x, y, z'
'-x, y, -z+1/2'
'x+1/2, y+1/2, z'
'-x+1/2, y+1/2, -z+1/2'
'-x, -y, -z'
'x, -y, z-1/2'
'-x+1/2, -y+1/2, -z'
'x+1/2, -y+1/2, z-1/2'

loop_
_atom_site_label
_atom_site_type_symbol
_atom_site_fract_x
_atom_site_fract_y
_atom_site_fract_z
_atom_site_U_iso_or_equiv
_atom_site_adp_type
_atom_site_occupancy
_atom_site_site_symmetry_order
_atom_site_calc_flag
_atom_site_refinement_flags_posn
_atom_site_refinement_flags_adp
C115 C 0.1924(3) 0.2953(4) 0.1151(3) 0.0581(12) Uani 1 1 d . .
H115 H 0.1523 0.2644 0.0847 0.070 Uiso 1 1 calc R U
C111 C 0.2661(2) 0.3359(3) 0.2379(3) 0.0546(12) Uani 1 1 d . .
H111 H 0.2778 0.3335 0.2936 0.066 Uiso 1 1 calc R U
C112 C 0.3088(3) 0.3862(4) 0.2023(4) 0.0693(15) Uani 1 1 d . .
H112 H 0.3487 0.4170 0.2334 0.083 Uiso 1 1 calc R U
C114 C 0.2330(3) 0.3444(4) 0.0760(3) 0.0721(15) Uani 1 1 d . .
H114 H 0.2207 0.3465 0.0203 0.086 Uiso 1 1 calc R U
C113 C 0.2919(3) 0.3901(4) 0.1204(4) 0.0763(17) Uani 1 1 d . .
H113 H 0.3201 0.4236 0.0951 0.092 Uiso 1 1 calc R U
C121 C 0.4449(3) 0.2405(5) 0.1525(4) 0.0865(19) Uani 1 1 d . .
H121 H 0.4340 0.2792 0.1918 0.104 Uiso 1 1 calc R U
C122 C 0.4732(4) 0.2869(5) 0.0976(5) 0.100(2) Uani 1 1 d . .
H122 H 0.4814 0.3561 0.1003 0.120 Uiso 1 1 calc R U
H777 H 0.319(2) 0.053(3) 0.130(2) 0.040(13) Uiso 1 1 d . .
Re1 Re 0.14381(2) 0.20156(2) 0.25529(2) 0.04302(8) Uani 1 1 d . .
N003 N 0.20807(19) 0.2900(3) 0.1957(2) 0.0477(9) Uani 1 1 d . .
N004 N 0.15129(16) 0.0891(3) 0.1682(2) 0.0425(8) Uani 1 1 d . .
C005 C 0.2783(2) 0.0761(3) 0.2066(2) 0.0426(10) Uani 1 1 d . .
N006 N 0.24055(17) 0.1365(3) 0.3207(2) 0.0445(8) Uani 1 1 d . .
O301 O 0.06170(18) 0.0675(3) 0.3370(2) 0.0769(11) Uani 1 1 d . .
C008 C 0.2109(2) 0.0579(3) 0.1532(2) 0.0402(9) Uani 1 1 d . .
C009 C 0.0613(3) 0.2649(4) 0.1921(3) 0.0570(12) Uani 1 1 d . .
C010 C 0.3486(2) 0.0720(4) 0.3545(3) 0.0608(13) Uani 1 1 d . .
H010 H 0.3892 0.0431 0.3507 0.073 Uiso 1 1 calc R U
N011 N 0.33036(19) 0.0675(4) 0.1748(3) 0.0581(12) Uani 1 1 d . .
C012 C 0.4491(2) 0.0841(5) 0.0906(3) 0.0662(14) Uani 1 1 d . .
H012 H 0.4417 0.0147 0.0874 0.079 Uiso 1 1 calc R U
C014 C 0.4031(2) 0.0886(5) 0.2107(3) 0.0679(15) Uani 1 1 d . .
H01A H 0.4273 0.0261 0.2294 0.081 Uiso 1 1 calc R U
H01B H 0.4088 0.1331 0.2565 0.081 Uiso 1 1 calc R U
C015 C 0.0921(2) 0.1178(4) 0.3055(3) 0.0533(12) Uani 1 1 d . .
O001 O 0.01269(19) 0.3063(3) 0.1554(2) 0.0837(12) Uani 1 1 d . .
C017 C 0.2680(3) 0.1399(4) 0.4008(3) 0.0581(13) Uani 1 1 d . .
H017 H 0.2456 0.1656 0.4363 0.070 Uiso 1 1 calc R U
C018 C 0.3335(3) 0.1004(5) 0.4235(3) 0.0708(15) Uani 1 1 d . .
H018 H 0.3621 0.0942 0.4757 0.085 Uiso 1 1 calc R U
C021 C 0.1468(2) 0.3002(4) 0.3358(3) 0.0567(12) Uani 1 1 d . .
C022 C 0.1947(2) 0.0016(4) 0.0820(3) 0.0530(11) Uani 1 1 d . .
H022 H 0.2256 -0.0278 0.0583 0.064 Uiso 1 1 calc R U
C025 C 0.0993(2) 0.0533(4) 0.1078(3) 0.0537(12) Uani 1 1 d . .
H025 H 0.0531 0.0640 0.1029 0.064 Uiso 1 1 calc R U
C028 C 0.4325(2) 0.1376(4) 0.1497(3) 0.0596(13) Uani 1 1 d . .
C031 C 0.2904(2) 0.0953(3) 0.2904(2) 0.0425(9) Uani 1 1 d . .
C033 C 0.4764(3) 0.1305(5) 0.0356(4) 0.0766(16) Uani 1 1 d . .
H033 H 0.4863 0.0926 -0.0048 0.092 Uiso 1 1 calc R U
C037 C 0.1236(2) -0.0017(4) 0.0537(3) 0.0612(13) Uani 1 1 d . .
H037 H 0.0976 -0.0343 0.0077 0.073 Uiso 1 1 calc R U
O201 O 0.1490(2) 0.3594(3) 0.3858(2) 0.0797(12) Uani 1 1 d . .
C044 C 0.4887(3) 0.2306(6) 0.0402(4) 0.0861(19) Uani 1 1 d . .
H044 H 0.5080 0.2612 0.0037 0.103 Uiso 1 1 calc R U

loop_
_atom_site_aniso_label
_atom_site_aniso_U_11
_atom_site_aniso_U_22
_atom_site_aniso_U_33
_atom_site_aniso_U_23
_atom_site_aniso_U_13
_atom_site_aniso_U_12
C115 0.063(3) 0.062(3) 0.054(3) 0.008(3) 0.024(2) 0.004(2)
C111 0.065(3) 0.049(3) 0.059(3) -0.011(2) 0.031(2) -0.004(2)
C112 0.068(3) 0.059(3) 0.090(4) -0.011(3) 0.037(3) -0.014(3)
C114 0.091(4) 0.074(4) 0.060(3) 0.017(3) 0.036(3) 0.009(3)
C113 0.084(4) 0.062(3) 0.101(5) 0.015(4) 0.056(4) -0.002(3)
C121 0.092(4) 0.086(5) 0.086(5) -0.008(4) 0.032(4) 0.024(4)
C122 0.122(6) 0.072(4) 0.109(6) 0.026(4) 0.037(5) 0.001(4)
Re1 0.04453(12) 0.04859(13) 0.04040(12) -0.00018(9) 0.01932(9) 0.00102(9)
N003 0.055(2) 0.044(2) 0.049(2) 0.0013(18) 0.0242(18) -0.0006(17)
N004 0.0372(17) 0.051(2) 0.0395(19) -0.0072(17) 0.0111(15) -0.0005(15)
C005 0.042(2) 0.048(2) 0.039(2) 0.004(2) 0.0136(18) -0.0015(19)
N006 0.049(2) 0.052(2) 0.0339(18) -0.0017(17) 0.0149(16) -0.0007(17)
O301 0.066(2) 0.090(3) 0.084(3) 0.032(2) 0.037(2) -0.004(2)
C008 0.039(2) 0.045(2) 0.038(2) 0.0001(19) 0.0125(18) 0.0000(18)
C009 0.060(3) 0.066(3) 0.054(3) 0.009(3) 0.030(2) 0.005(3)
C010 0.048(3) 0.085(4) 0.046(3) 0.000(3) 0.009(2) 0.010(3)
N011 0.040(2) 0.093(3) 0.041(2) -0.013(2) 0.0119(18) -0.006(2)
C012 0.059(3) 0.085(4) 0.059(3) -0.003(3) 0.024(3) -0.006(3)
C014 0.037(2) 0.113(5) 0.054(3) 0.001(3) 0.014(2) -0.002(3)
C015 0.045(2) 0.070(3) 0.047(3) 0.005(2) 0.018(2) 0.006(2)
O001 0.067(2) 0.114(3) 0.075(3) 0.035(2) 0.030(2) 0.034(2)
C017 0.064(3) 0.077(3) 0.036(2) 0.001(2) 0.017(2) 0.000(3)
C018 0.063(3) 0.109(5) 0.035(3) 0.006(3) 0.005(2) 0.008(3)
C021 0.062(3) 0.059(3) 0.056(3) 0.005(3) 0.029(2) -0.008(2)
C022 0.051(2) 0.064(3) 0.043(2) -0.009(2) 0.012(2) -0.001(2)
C025 0.041(2) 0.065(3) 0.050(3) -0.003(2) 0.005(2) -0.005(2)
C028 0.034(2) 0.085(4) 0.058(3) -0.004(3) 0.010(2) 0.005(2)
C031 0.043(2) 0.050(2) 0.036(2) 0.004(2) 0.0142(18) -0.0027(19)
C033 0.074(4) 0.093(5) 0.069(4) -0.005(4) 0.031(3) 0.007(3)
C037 0.055(3) 0.076(3) 0.050(3) -0.019(3) 0.009(2) -0.007(3)
O201 0.103(3) 0.075(3) 0.077(3) -0.028(2) 0.051(2) -0.017(2)
C044 0.078(4) 0.107(6) 0.077(4) 0.017(4) 0.028(3) 0.012(4)

loop_
_atom_type_symbol
_atom_type_description
_atom_type_scat_dispersion_real
_atom_type_scat_dispersion_imag
_atom_type_scat_source
C C 0.0181 0.0091 'International Tables Vol C Tables 4.2.6.8 and 6.1.1.4'
N N 0.0311 0.0180 'International Tables Vol C Tables 4.2.6.8 and 6.1.1.4'
O O 0.0492 0.0322 'International Tables Vol C Tables 4.2.6.8 and 6.1.1.4'
Re Re -5.2083 5.8923 'International Tables Vol C Tables 4.2.6.8 and 6.1.1.4'
H H 0.0000 0.0000 'International Tables Vol C Tables 4.2.6.8 and 6.1.1.4'

loop_
_geom_angle_atom_site_label_1
_geom_angle_atom_site_label_2
_geom_angle_atom_site_label_3
_geom_angle
N003 C115 C114 122.8(5)
N003 C115 H115 118.6
C114 C115 H115 118.6
N003 C111 C112 122.8(5)
N003 C111 H111 118.6
C112 C111 H111 118.6
C113 C112 C111 118.9(5)
C113 C112 H112 120.6
C111 C112 H112 120.6
C113 C114 C115 118.9(5)
C113 C114 H114 120.6
C115 C114 H114 120.6
C114 C113 C112 119.5(5)
C114 C113 H113 120.3
C112 C113 H113 120.3
C028 C121 C122 121.1(6)
C028 C121 H121 119.4
C122 C121 H121 119.4
C044 C122 C121 119.4(7)
C044 C122 H122 120.3
C121 C122 H122 120.3
C015 Re1 C021 88.2(2)
C015 Re1 C009 90.53(19)
C021 Re1 C009 87.8(2)
C015 Re1 N006 93.78(16)
C021 Re1 N006 93.02(18)
C009 Re1 N006 175.64(16)
C015 Re1 N004 94.51(17)
C021 Re1 N004 174.34(17)
C009 Re1 N004 97.16(17)
N006 Re1 N004 81.86(13)
C015 Re1 N003 176.14(17)
C021 Re1 N003 94.70(16)
C009 Re1 N003 92.14(17)
N006 Re1 N003 83.52(13)
N004 Re1 N003 82.40(13)
C111 N003 C115 117.1(4)
C111 N003 Re1 121.7(3)
C115 N003 Re1 121.1(3)
C025 N004 C008 106.5(4)
C025 N004 Re1 126.4(3)
C008 N004 Re1 125.7(3)
N011 C005 C031 120.8(4)
N011 C005 C008 116.1(4)
C031 C005 C008 122.9(4)
C017 N006 C031 106.0(4)
C017 N006 Re1 125.5(3)
C031 N006 Re1 128.0(3)
N004 C008 C022 109.3(4)
N004 C008 C005 123.7(4)
C022 C008 C005 126.9(4)
O001 C009 Re1 177.5(5)
C018 C010 C031 106.6(4)
C018 C010 H010 126.7
C031 C010 H010 126.7
C005 N011 C014 129.4(4)
C005 N011 H777 114(3)
C014 N011 H777 117(3)
C028 C012 C033 121.7(6)
C028 C012 H012 119.2
C033 C012 H012 119.2
N011 C014 C028 109.8(4)
N011 C014 H01A 109.7
C028 C014 H01A 109.7
N011 C014 H01B 109.7
C028 C014 H01B 109.7
H01A C014 H01B 108.2
O301 C015 Re1 178.8(4)
N006 C017 C018 111.5(4)
N006 C017 H017 124.3
C018 C017 H017 124.3
C010 C018 C017 106.9(4)
C010 C018 H018 126.6
C017 C018 H018 126.6
O201 C021 Re1 179.0(5)
C037 C022 C008 106.8(4)
C037 C022 H022 126.6
C008 C022 H022 126.6
N004 C025 C037 111.2(4)
N004 C025 H025 124.4
C037 C025 H025 124.4
C012 C028 C121 117.2(5)
C012 C028 C014 122.6(5)
C121 C028 C014 120.2(5)
N006 C031 C010 109.1(4)
N006 C031 C005 121.8(4)
C010 C031 C005 128.9(4)
C044 C033 C012 120.0(6)
C044 C033 H033 120.0
C012 C033 H033 120.0
C025 C037 C022 106.2(4)
C025 C037 H037 126.9
C022 C037 H037 126.9
C033 C044 C122 120.6(7)
C033 C044 H044 119.7
C122 C044 H044 119.7

loop_
_geom_bond_atom_site_label_1
_geom_bond_atom_site_label_2
_geom_bond_distance
C115 N003 1.347(6)
C115 C114 1.375(7)
C115 H115 0.9300
C111 N003 1.343(6)
C111 C112 1.375(6)
C111 H111 0.9300
C112 C113 1.367(8)
C112 H112 0.9300
C114 C113 1.366(8)
C114 H114 0.9300
C113 H113 0.9300
C121 C028 1.382(8)
C121 C122 1.391(9)
C121 H121 0.9300
C122 C044 1.353(9)
C122 H122 0.9300
Re1 C015 1.903(5)
Re1 C021 1.903(5)
Re1 C009 1.917(5)
Re1 N006 2.152(3)
Re1 N004 2.160(3)
Re1 N003 2.220(3)
N004 C025 1.346(5)
N004 C008 1.375(5)
C005 N011 1.332(5)
C005 C031 1.431(5)
C005 C008 1.440(5)
N006 C017 1.344(5)
N006 C031 1.381(5)
O301 C015 1.149(5)
C008 C022 1.400(6)
C009 O001 1.150(5)
C010 C018 1.374(6)
C010 C031 1.408(6)
C010 H010 0.9300
N011 C014 1.458(5)
N011 H777 0.78(4)
C012 C028 1.366(7)
C012 C033 1.381(7)
C012 H012 0.9300
C014 C028 1.507(7)
C014 H01A 0.9700
C014 H01B 0.9700
C017 C018 1.380(7)
C017 H017 0.9300
C018 H018 0.9300
C021 O201 1.162(6)
C022 C037 1.389(6)
C022 H022 0.9300
C025 C037 1.387(6)
C025 H025 0.9300
C033 C044 1.346(9)
C033 H033 0.9300
C037 H037 0.9300
C044 H044 0.9300

loop_
_geom_torsion_atom_site_label_1
_geom_torsion_atom_site_label_2
_geom_torsion_atom_site_label_3
_geom_torsion_atom_site_label_4
_geom_torsion
N003 C111 C112 C113 0.1(8)
N003 C115 C114 C113 -0.1(8)
C115 C114 C113 C112 -0.2(9)
C111 C112 C113 C114 0.2(9)
C028 C121 C122 C044 0.2(10)
C112 C111 N003 C115 -0.3(7)
C112 C111 N003 Re1 176.1(4)
C114 C115 N003 C111 0.3(7)
C114 C115 N003 Re1 -176.1(4)
C025 N004 C008 C022 -0.1(5)
Re1 N004 C008 C022 -167.1(3)
C025 N004 C008 C005 -176.4(4)
Re1 N004 C008 C005 16.6(6)
N011 C005 C008 N004 -161.7(4)
C031 C005 C008 N004 22.6(7)
N011 C005 C008 C022 22.8(7)
C031 C005 C008 C022 -152.9(5)
C031 C005 N011 C014 -9.6(8)
C008 C005 N011 C014 174.7(5)
C005 N011 C014 C028 -140.8(5)
C031 N006 C017 C018 -1.2(6)
Re1 N006 C017 C018 -173.8(4)
C031 C010 C018 C017 -0.2(6)
N006 C017 C018 C010 0.9(7)
N004 C008 C022 C037 -0.4(5)
C005 C008 C022 C037 175.7(4)
C008 N004 C025 C037 0.6(5)
Re1 N004 C025 C037 167.5(3)
C033 C012 C028 C121 -0.5(8)
C033 C012 C028 C014 -179.6(5)
C122 C121 C028 C012 -0.3(9)
C122 C121 C028 C014 178.8(5)
N011 C014 C028 C012 -77.8(6)
N011 C014 C028 C121 103.1(6)
C017 N006 C031 C010 1.1(5)
Re1 N006 C031 C010 173.4(3)
C017 N006 C031 C005 177.3(4)
Re1 N006 C031 C005 -10.4(6)
C018 C010 C031 N006 -0.6(6)
C018 C010 C031 C005 -176.5(5)
N011 C005 C031 N006 158.5(4)
C008 C005 C031 N006 -26.0(7)
N011 C005 C031 C010 -26.0(7)
C008 C005 C031 C010 149.4(5)
C028 C012 C033 C044 1.3(9)
N004 C025 C037 C022 -0.8(6)
C008 C022 C037 C025 0.7(6)
C012 C033 C044 C122 -1.4(10)
C121 C122 C044 C033 0.6(11)
